data_4323742
loop_
_publ_author_name
'Mathias O. Senge'
'Werner W. Kalisch'

_publ_section_title
;
 Synthesis and Structural Characterization of Nonplanar
 Tetraphenylporphyrins and Their Metal Complexes with Graded Degrees of
 \b-Ethyl Substitution
;
_journal_name_full 'Inorganic Chemistry'
_journal_page_first 6103
_journal_page_last 6116
_journal_paper_doi 10.1021/ic970765g
_journal_volume 36
_journal_year 1997
_chemical_compound_source synthetic
_chemical_formula_moiety C57H49N5Zn.0.4H2O
_chemical_formula_structural 'C57 H49.8 N5 O0.4 Zn'
_chemical_formula_sum 'C57 H49.8 N5 O0.4 Zn'
_chemical_formula_weight 876.59
_chemical_name_common Zn(II)tTEtTPP(pyr)
_chemical_name_systematic
; 
 (Pyridine)(2,3,12,13-Tetraethyl-5,10,15,20-tetraphenyl- 
 porphyrinato)zinc(II)
;
_space_group_IT_number 2
_symmetry_cell_setting triclinic
_symmetry_space_group_name_Hall '-P 1'
_symmetry_space_group_name_H-M 'P -1'
_atom_sites_solution_hydrogens geom
_atom_sites_solution_primary direct
_atom_sites_solution_secondary difmap
_audit_creation_method SHELXL
_cell_angle_alpha 85.08(3)
_cell_angle_beta 68.22(3)
_cell_angle_gamma 72.60(3)
_cell_formula_units_Z 2
_cell_length_a 12.800(4)
_cell_length_b 13.985(6)
_cell_length_c 14.152(5)
_cell_measurement_reflns_used 33
_cell_measurement_temperature 126(2)
_cell_measurement_theta_max 28
_cell_measurement_theta_min 21
_cell_volume 2243.9(16)
_computing_cell_refinement 'Siemens P3'
_computing_data_collection 'Siemens P3'
_computing_data_reduction 'XDISK, Shelxtl-Plus, Siemens, 1994'
_computing_molecular_graphics 'XP, Shelxtl-Plus, Siemens, 1994'
_computing_publication_material 'XCIF, Shelxtl-Plus, Siemens, 1994'
_computing_structure_refinement 'SHELXL-93 (Sheldrick, 1993)'
_computing_structure_solution 'SHELXS-86 (Sheldrick, 1990)'
_diffrn_ambient_temperature 126(2)
_diffrn_measurement_device 'Syntex P21'
_diffrn_measurement_method 2theta-theta
_diffrn_radiation_monochromator graphite
_diffrn_radiation_source 'fine-focus sealed tube'
_diffrn_radiation_type CuK\a
_diffrn_radiation_wavelength 1.54178
_diffrn_reflns_av_R_equivalents 0.0273
_diffrn_reflns_av_sigmaI/netI 0.0468
_diffrn_reflns_limit_h_max 13
_diffrn_reflns_limit_h_min -12
_diffrn_reflns_limit_k_max 15
_diffrn_reflns_limit_k_min -15
_diffrn_reflns_limit_l_max 15
_diffrn_reflns_limit_l_min 0
_diffrn_reflns_number 6407
_diffrn_reflns_theta_max 57.04
_diffrn_reflns_theta_min 3.31
_diffrn_standards_decay_% stable
_diffrn_standards_interval_count 198
_diffrn_standards_number 2
_exptl_absorpt_coefficient_mu 1.108
_exptl_absorpt_correction_T_max 0.78
_exptl_absorpt_correction_T_min 0.44
_exptl_absorpt_correction_type empirical
_exptl_crystal_colour red
_exptl_crystal_density_diffrn 1.297
_exptl_crystal_density_meas ?
_exptl_crystal_density_method n/a
_exptl_crystal_description parallelepiped
_exptl_crystal_F_000 920
_exptl_crystal_size_max 0.75
_exptl_crystal_size_mid 0.3
_exptl_crystal_size_min 0.22
_refine_diff_density_max 0.898
_refine_diff_density_min -0.776
_refine_diff_density_rms 0.085
_refine_ls_extinction_coef n/d
_refine_ls_extinction_method n/d
_refine_ls_goodness_of_fit_all 1.028
_refine_ls_goodness_of_fit_obs 1.060
_refine_ls_hydrogen_treatment constr
_refine_ls_matrix_type full
_refine_ls_number_parameters 560
_refine_ls_number_reflns 6068
_refine_ls_number_restraints 10
_refine_ls_restrained_S_all 1.055
_refine_ls_restrained_S_obs 1.070
_refine_ls_R_factor_all 0.0732
_refine_ls_R_factor_obs 0.0596
_refine_ls_shift/esd_max 0.000
_refine_ls_shift/esd_mean 0.000
_refine_ls_structure_factor_coef Fsqd
_refine_ls_weighting_details 'w=1/[\s^2^(Fo^2^)+(0.0842P)^2^+5.5966P] where P=(Fo^2^+2Fc^2^)/3'
_refine_ls_weighting_scheme calc
_refine_ls_wR_factor_all 0.1615
_refine_ls_wR_factor_obs 0.1486
_reflns_number_observed 5075
_reflns_number_total 6072
_reflns_observed_criterion >2sigma(I)
_cod_data_source_file ic970765g_13.cif
_cod_data_source_block ms317
_cod_depositor_comments
;
The following automatic conversions were performed:

'_exptl_crystal_density_meas' value 'n/d' was changed to '?' - the
value is perceived as not measured.

Automatic conversion script
Id: cif_fix_values 3008 2015-01-20 13:52:24Z robertas 
;
_cod_original_cell_volume 2243.9(14)
_cod_original_formula_sum 'C57 H49.80 N5 O0.40 Zn'
_cod_database_code 4323742

loop_
_symmetry_equiv_pos_as_xyz
'x, y, z'
'-x, -y, -z'

loop_
_atom_site_aniso_label
_atom_site_aniso_U_11
_atom_site_aniso_U_22
_atom_site_aniso_U_33
_atom_site_aniso_U_23
_atom_site_aniso_U_13
_atom_site_aniso_U_12
Zn 0.0135(3) 0.0132(3) 0.0135(3) 0.0001(2) -0.0047(2) -0.0031(2)
N21 0.015(2) 0.013(2) 0.017(2) 0.0005(14) -0.005(2) -0.0040(15)
N22 0.017(2) 0.014(2) 0.015(2) 0.0017(14) -0.008(2) -0.005(2)
N23 0.015(2) 0.017(2) 0.018(2) -0.0040(15) -0.005(2) -0.002(2)
N24 0.017(2) 0.015(2) 0.016(2) 0.0026(14) -0.007(2) -0.007(2)
C1 0.017(2) 0.013(2) 0.011(2) 0.000(2) -0.004(2) -0.006(2)
C2 0.019(2) 0.012(2) 0.014(2) 0.002(2) -0.007(2) -0.006(2)
C21 0.023(2) 0.019(2) 0.016(2) 0.003(2) -0.007(2) -0.007(2)
C22 0.034(3) 0.035(3) 0.023(2) 0.000(2) -0.009(2) -0.017(2)
C3 0.018(2) 0.016(2) 0.018(2) 0.003(2) -0.010(2) -0.005(2)
C31 0.020(2) 0.030(3) 0.021(2) 0.007(2) -0.011(2) -0.009(2)
C32 0.037(3) 0.031(3) 0.053(3) 0.010(3) -0.024(3) -0.001(3)
C4 0.016(2) 0.011(2) 0.017(2) 0.003(2) -0.008(2) -0.005(2)
C5 0.015(2) 0.010(2) 0.020(2) 0.001(2) -0.010(2) -0.002(2)
C51 0.016(2) 0.022(2) 0.012(2) 0.003(2) -0.004(2) -0.008(2)
C52 0.020(2) 0.021(3) 0.021(2) 0.001(2) -0.005(2) -0.006(2)
C53 0.027(3) 0.030(3) 0.024(2) 0.002(2) -0.010(2) -0.017(2)
C54 0.029(3) 0.042(3) 0.030(3) 0.012(2) -0.020(2) -0.020(2)
C55 0.020(3) 0.035(3) 0.034(3) 0.007(2) -0.013(2) -0.004(2)
C56 0.021(3) 0.023(3) 0.027(2) 0.002(2) -0.011(2) -0.006(2)
C6 0.016(2) 0.010(2) 0.022(2) 0.003(2) -0.009(2) -0.002(2)
C7 0.011(2) 0.020(2) 0.021(2) 0.001(2) -0.005(2) -0.002(2)
C8 0.016(2) 0.020(2) 0.015(2) -0.004(2) -0.001(2) -0.001(2)
C9 0.016(2) 0.015(2) 0.012(2) 0.000(2) -0.004(2) -0.002(2)
C10 0.017(2) 0.016(2) 0.012(2) 0.001(2) -0.004(2) -0.004(2)
C101 0.018(2) 0.027(3) 0.015(2) -0.006(2) -0.003(2) -0.007(2)
C102 0.033(3) 0.033(3) 0.029(3) -0.008(2) -0.004(2) -0.006(2)
C103 0.047(4) 0.043(4) 0.043(3) -0.027(3) 0.008(3) -0.005(3)
C104 0.055(4) 0.072(5) 0.023(3) -0.018(3) 0.009(3) -0.039(4)
C105 0.048(3) 0.060(4) 0.021(3) 0.001(3) -0.007(2) -0.038(3)
C106 0.031(3) 0.035(3) 0.018(2) 0.000(2) -0.008(2) -0.015(2)
C11 0.019(2) 0.015(2) 0.012(2) 0.001(2) -0.005(2) -0.005(2)
C12 0.025(3) 0.015(2) 0.012(2) 0.004(2) -0.006(2) -0.008(2)
C121 0.027(3) 0.027(3) 0.020(2) -0.005(2) -0.008(2) -0.008(2)
C122 0.042(3) 0.024(3) 0.048(3) -0.011(2) -0.005(3) -0.010(3)
C13 0.024(3) 0.018(2) 0.013(2) 0.004(2) -0.008(2) -0.009(2)
C131 0.023(3) 0.026(3) 0.019(2) -0.001(2) -0.009(2) -0.009(2)
C132 0.035(3) 0.035(3) 0.045(3) -0.001(2) -0.012(3) -0.022(3)
C14 0.019(2) 0.016(2) 0.018(2) 0.006(2) -0.010(2) -0.006(2)
C15 0.014(2) 0.015(2) 0.015(2) 0.002(2) -0.005(2) -0.005(2)
C151 0.015(2) 0.017(2) 0.016(2) -0.004(2) -0.007(2) -0.001(2)
C152 0.021(2) 0.016(2) 0.024(2) 0.000(2) -0.010(2) -0.007(2)
C153 0.029(3) 0.016(2) 0.024(2) 0.002(2) -0.016(2) -0.005(2)
C154 0.026(3) 0.023(3) 0.030(3) 0.001(2) -0.018(2) -0.004(2)
C155 0.015(2) 0.031(3) 0.028(3) 0.002(2) -0.007(2) -0.008(2)
C156 0.022(3) 0.025(3) 0.019(2) 0.004(2) -0.009(2) -0.005(2)
C16 0.017(2) 0.014(2) 0.020(2) 0.003(2) -0.009(2) -0.008(2)
C17 0.010(2) 0.018(2) 0.024(2) -0.002(2) -0.006(2) 0.000(2)
C18 0.012(2) 0.018(2) 0.016(2) -0.004(2) -0.003(2) -0.003(2)
C19 0.016(2) 0.015(2) 0.013(2) -0.004(2) -0.005(2) -0.004(2)
C20 0.017(2) 0.014(2) 0.013(2) -0.002(2) -0.004(2) -0.006(2)
C201 0.012(2) 0.023(2) 0.014(2) -0.001(2) -0.004(2) 0.001(2)
C202 0.021(3) 0.038(3) 0.024(3) -0.002(2) -0.008(2) -0.013(2)
C203 0.025(3) 0.056(4) 0.023(3) 0.005(2) -0.002(2) -0.018(3)
C204 0.026(3) 0.055(4) 0.015(2) -0.005(2) 0.001(2) 0.005(3)
C205 0.040(3) 0.025(3) 0.023(3) -0.009(2) -0.008(2) 0.008(2)
C206 0.034(3) 0.018(2) 0.020(2) 0.000(2) -0.012(2) -0.003(2)

loop_
_atom_site_label
_atom_site_type_symbol
_atom_site_fract_x
_atom_site_fract_y
_atom_site_fract_z
_atom_site_U_iso_or_equiv
_atom_site_thermal_displace_type
_atom_site_occupancy
_atom_site_calc_flag
_atom_site_refinement_flags
_atom_site_disorder_group
Zn Zn 0.12756(5) 0.26919(4) 0.23292(4) 0.0136(2) Uani 1 d . .
N1A N 0.0962(5) 0.1232(5) 0.2711(6) 0.016(2) Uiso 0.612(8) d PD .
N1AA N 0.1083(9) 0.1212(8) 0.2341(10) 0.017(3) Uiso 0.388(8) d P .
C1A C 0.1215(8) 0.0703(6) 0.3480(6) 0.042(2) Uiso 0.612(8) d PD .
C1AA C 0.1949(11) 0.0454(8) 0.2190(11) 0.047(4) Uiso 0.388(8) d PD .
C2A C 0.0996(11) -0.0212(8) 0.3742(9) 0.068(3) Uiso 0.612(8) d PD .
C2AA C 0.1988(14) -0.0531(10) 0.2147(13) 0.061(5) Uiso 0.388(8) d PD .
C3A C 0.0503(10) -0.0573(8) 0.3171(8) 0.065(3) Uiso 0.612(8) d PD .
C3AA C 0.1026(10) -0.0795(10) 0.2229(13) 0.057(5) Uiso 0.388(8) d PD .
C4A C 0.0124(7) 0.0002(5) 0.2416(6) 0.078(2) Uiso 1 d D .
C5A C 0.0314(6) 0.0940(5) 0.2271(5) 0.065(2) Uiso 1 d D .
N21 N 0.1483(3) 0.2908(2) 0.3688(2) 0.0150(8) Uani 1 d . .
N22 N 0.3064(3) 0.2316(2) 0.1608(2) 0.0148(8) Uani 1 d . .
N23 N 0.1128(3) 0.2853(3) 0.0885(3) 0.0171(8) Uani 1 d . .
N24 N -0.0430(3) 0.3539(3) 0.2938(2) 0.0152(8) Uani 1 d . .
C1 C 0.0583(4) 0.3116(3) 0.4632(3) 0.0138(9) Uani 1 d . .
C2 C 0.1077(4) 0.2866(3) 0.5428(3) 0.0145(9) Uani 1 d . .
C21 C 0.0470(4) 0.2911(3) 0.6573(3) 0.0196(10) Uani 1 d . .
H21A H 0.0816(4) 0.2274(3) 0.6853(3) 0.023 Uiso 1 calc R .
H21B H -0.0372(4) 0.2978(3) 0.6743(3) 0.023 Uiso 1 calc R .
C22 C 0.0574(4) 0.3781(4) 0.7081(3) 0.0289(11) Uani 1 d . .
H22A H 0.0167(4) 0.3773(4) 0.7819(3) 0.043 Uiso 1 calc R .
H22B H 0.0217(4) 0.4416(4) 0.6821(3) 0.043 Uiso 1 calc R .
H22C H 0.1406(4) 0.3712(4) 0.6930(3) 0.043 Uiso 1 calc R .
C3 C 0.2269(4) 0.2551(3) 0.4952(3) 0.0166(9) Uani 1 d . .
C31 C 0.3100(4) 0.2058(3) 0.5494(3) 0.0226(10) Uani 1 d . .
H31A H 0.2744(4) 0.2304(3) 0.6211(3) 0.027 Uiso 1 calc R .
H31B H 0.3839(4) 0.2246(3) 0.5169(3) 0.027 Uiso 1 calc R .
C32 C 0.3376(5) 0.0920(4) 0.5462(4) 0.0405(13) Uani 1 d . .
H32A H 0.3917(5) 0.0623(4) 0.5820(4) 0.061 Uiso 1 calc R .
H32B H 0.3740(5) 0.0674(4) 0.4753(4) 0.061 Uiso 1 calc R .
H32C H 0.2647(5) 0.0733(4) 0.5795(4) 0.061 Uiso 1 calc R .
C4 C 0.2518(4) 0.2606(3) 0.3853(3) 0.0143(9) Uani 1 d . .
C5 C 0.3637(4) 0.2431(3) 0.3075(3) 0.0146(9) Uani 1 d . .
C51 C 0.4638(4) 0.2453(3) 0.3361(3) 0.0164(9) Uani 1 d . .
C52 C 0.4621(4) 0.3348(3) 0.3758(3) 0.0212(10) Uani 1 d . .
H52A H 0.3988(4) 0.3934(3) 0.3810(3) 0.025 Uiso 1 calc R .
C53 C 0.5497(4) 0.3391(4) 0.4069(3) 0.0250(11) Uani 1 d . .
H53A H 0.5460(4) 0.4002(4) 0.4344(3) 0.030 Uiso 1 calc R .
C54 C 0.6437(4) 0.2551(4) 0.3986(4) 0.0292(12) Uani 1 d . .
H54A H 0.7043(4) 0.2580(4) 0.4208(4) 0.035 Uiso 1 calc R .
C55 C 0.6484(4) 0.1670(4) 0.3578(4) 0.0299(12) Uani 1 d . .
H55A H 0.7133(4) 0.1094(4) 0.3510(4) 0.036 Uiso 1 calc R .
C56 C 0.5599(4) 0.1613(4) 0.3265(3) 0.0230(10) Uani 1 d . .
H56A H 0.5646(4) 0.1002(4) 0.2984(3) 0.028 Uiso 1 calc R .
C6 C 0.3870(4) 0.2314(3) 0.2030(3) 0.0159(9) Uani 1 d . .
C7 C 0.5019(4) 0.2138(3) 0.1236(3) 0.0181(10) Uani 1 d . .
H7A H 0.5727(4) 0.2124(3) 0.1318(3) 0.022 Uiso 1 calc R .
C8 C 0.4893(4) 0.1997(3) 0.0355(3) 0.0196(10) Uani 1 d . .
H8A H 0.5504(4) 0.1850(3) -0.0295(3) 0.023 Uiso 1 calc R .
C9 C 0.3671(4) 0.2107(3) 0.0575(3) 0.0153(9) Uani 1 d . .
C10 C 0.3181(4) 0.2043(3) -0.0146(3) 0.0156(9) Uani 1 d . .
C101 C 0.4031(4) 0.1769(3) -0.1218(3) 0.0204(10) Uani 1 d . .
C102 C 0.4780(4) 0.0802(4) -0.1506(4) 0.0343(12) Uani 1 d . .
H10A H 0.4795(4) 0.0297(4) -0.1014(4) 0.041 Uiso 1 calc R .
C103 C 0.5504(5) 0.0583(5) -0.2520(4) 0.051(2) Uani 1 d . .
H10B H 0.6002(5) -0.0080(5) -0.2718(4) 0.061 Uiso 1 calc R .
C104 C 0.5514(5) 0.1305(5) -0.3239(4) 0.051(2) Uani 1 d . .
H10C H 0.6013(5) 0.1142(5) -0.3929(4) 0.061 Uiso 1 calc R .
C105 C 0.4803(5) 0.2265(5) -0.2959(4) 0.0393(14) Uani 1 d . .
H10D H 0.4817(5) 0.2768(5) -0.3455(4) 0.047 Uiso 1 calc R .
C106 C 0.4061(4) 0.2503(4) -0.1952(3) 0.0269(11) Uani 1 d . .
H10E H 0.3572(4) 0.3170(4) -0.1763(3) 0.032 Uiso 1 calc R .
C11 C 0.1968(4) 0.2320(3) 0.0031(3) 0.0156(9) Uani 1 d . .
C12 C 0.1412(4) 0.2148(3) -0.0643(3) 0.0170(9) Uani 1 d . .
C121 C 0.1944(4) 0.1394(3) -0.1520(3) 0.0246(11) Uani 1 d . .
H12A H 0.2710(4) 0.1478(3) -0.1981(3) 0.030 Uiso 1 calc R .
H12B H 0.1420(4) 0.1516(3) -0.1912(3) 0.030 Uiso 1 calc R .
C122 C 0.2123(5) 0.0329(4) -0.1133(4) 0.0405(14) Uani 1 d . .
H12C H 0.2468(5) -0.0149(4) -0.1712(4) 0.061 Uiso 1 calc R .
H12D H 0.1363(5) 0.0243(4) -0.0685(4) 0.061 Uiso 1 calc R .
H12E H 0.2651(5) 0.0205(4) -0.0754(4) 0.061 Uiso 1 calc R .
C13 C 0.0243(4) 0.2651(3) -0.0220(3) 0.0173(9) Uani 1 d . .
C131 C -0.0705(4) 0.2562(3) -0.0565(3) 0.0219(10) Uani 1 d . .
H13A H -0.0353(4) 0.2344(3) -0.1291(3) 0.026 Uiso 1 calc R .
H13B H -0.1286(4) 0.3228(3) -0.0504(3) 0.026 Uiso 1 calc R .
C132 C -0.1332(5) 0.1816(4) 0.0059(4) 0.0363(13) Uani 1 d . .
H13C H -0.1941(5) 0.1781(4) -0.0189(4) 0.054 Uiso 1 calc R .
H13D H -0.1696(5) 0.2036(4) 0.0777(4) 0.054 Uiso 1 calc R .
H13E H -0.0763(5) 0.1152(4) -0.0011(4) 0.054 Uiso 1 calc R .
C14 C 0.0079(4) 0.3118(3) 0.0735(3) 0.0170(9) Uani 1 d . .
C15 C -0.0974(4) 0.3738(3) 0.1415(3) 0.0151(9) Uani 1 d . .
C151 C -0.1951(4) 0.4239(3) 0.1047(3) 0.0163(9) Uani 1 d . .
C152 C -0.1796(4) 0.4954(3) 0.0289(3) 0.0193(10) Uani 1 d . .
H15A H -0.1073(4) 0.5117(3) 0.0018(3) 0.023 Uiso 1 calc R .
C153 C -0.2688(4) 0.5421(3) -0.0065(3) 0.0217(10) Uani 1 d . .
H15B H -0.2570(4) 0.5898(3) -0.0585(3) 0.026 Uiso 1 calc R .
C154 C -0.3752(4) 0.5204(3) 0.0327(3) 0.0249(11) Uani 1 d . .
H15C H -0.4365(4) 0.5534(3) 0.0085(3) 0.030 Uiso 1 calc R .
C155 C -0.3917(4) 0.4492(4) 0.1086(3) 0.0248(11) Uani 1 d . .
H15D H -0.4642(4) 0.4333(4) 0.1358(3) 0.030 Uiso 1 calc R .
C156 C -0.3025(4) 0.4026(3) 0.1435(3) 0.0219(10) Uani 1 d . .
H15E H -0.3144(4) 0.3547(3) 0.1953(3) 0.026 Uiso 1 calc R .
C16 C -0.1182(4) 0.3950(3) 0.2437(3) 0.0161(9) Uani 1 d . .
C17 C -0.2280(4) 0.4556(3) 0.3149(3) 0.0180(10) Uani 1 d . .
H17A H -0.2939(4) 0.4948(3) 0.2992(3) 0.022 Uiso 1 calc R .
C18 C -0.2193(4) 0.4462(3) 0.4076(3) 0.0161(9) Uani 1 d . .
H18A H -0.2789(4) 0.4759(3) 0.4697(3) 0.019 Uiso 1 calc R .
C19 C -0.1029(4) 0.3826(3) 0.3948(3) 0.0146(9) Uani 1 d . .
C20 C -0.0598(4) 0.3565(3) 0.4738(3) 0.0145(9) Uani 1 d . .
C201 C -0.1519(4) 0.3813(3) 0.5796(3) 0.0181(10) Uani 1 d . .
C202 C -0.2186(4) 0.3164(4) 0.6250(3) 0.0267(11) Uani 1 d . .
H20A H -0.2115(4) 0.2603(4) 0.5873(3) 0.032 Uiso 1 calc R .
C203 C -0.2958(4) 0.3333(4) 0.7257(4) 0.0353(13) Uani 1 d . .
H20B H -0.3410(4) 0.2884(4) 0.7568(4) 0.042 Uiso 1 calc R .
C204 C -0.3067(4) 0.4153(4) 0.7803(4) 0.0382(14) Uani 1 d . .
H20C H -0.3562(4) 0.4251(4) 0.8501(4) 0.046 Uiso 1 calc R .
C205 C -0.2454(5) 0.4830(4) 0.7332(4) 0.0340(13) Uani 1 d . .
H20D H -0.2561(5) 0.5413(4) 0.7696(4) 0.041 Uiso 1 calc R .
C206 C -0.1684(4) 0.4662(3) 0.6330(3) 0.0243(11) Uani 1 d . .
H20E H -0.1267(4) 0.5132(3) 0.6008(3) 0.029 Uiso 1 calc R .
O1S O 0.1242(8) -0.0301(7) 0.4889(7) 0.044(2) Uiso 0.40 d P .

loop_
_atom_type_symbol
_atom_type_description
_atom_type_scat_dispersion_real
_atom_type_scat_dispersion_imag
_atom_type_scat_source
C C 0.0181 0.0091 'International Tables Vol C Tables 4.2.6.8 and 6.1.1.4'
H H 0.0000 0.0000 'International Tables Vol C Tables 4.2.6.8 and 6.1.1.4'
N N 0.0311 0.0180 'International Tables Vol C Tables 4.2.6.8 and 6.1.1.4'
Zn Zn -1.5491 0.6778 'International Tables Vol C Tables 4.2.6.8 and 6.1.1.4'
O O 0.0492 0.0322 'International Tables Vol C Tables 4.2.6.8 and 6.1.1.4'

loop_
_geom_angle_atom_site_label_1
_geom_angle_atom_site_label_2
_geom_angle_atom_site_label_3
_geom_angle
_geom_angle_site_symmetry_1
_geom_angle_site_symmetry_3
_geom_angle_publ_flag
N24 Zn N22 160.45(13) . . ?
N24 Zn N21 89.01(14) . . ?
N22 Zn N21 89.05(13) . . ?
N24 Zn N23 88.52(13) . . ?
N22 Zn N23 88.31(13) . . ?
N21 Zn N23 164.90(13) . . ?
N24 Zn N1AA 101.5(3) . . ?
N22 Zn N1AA 97.6(3) . . ?
N21 Zn N1AA 107.5(3) . . ?
N23 Zn N1AA 87.5(3) . . ?
N24 Zn N1A 97.1(2) . . ?
N22 Zn N1A 102.5(2) . . ?
N21 Zn N1A 95.5(2) . . ?
N23 Zn N1A 99.6(2) . . ?
N1AA Zn N1A 12.9(3) . . ?
C1A N1A C5A 119.4(7) . . ?
C1A N1A C1AA 77.9(8) . . ?
C5A N1A C1AA 90.3(8) . . ?
C1A N1A Zn 121.5(5) . . ?
C5A N1A Zn 118.1(5) . . ?
C1AA N1A Zn 111.5(7) . . ?
C5A N1AA C1AA 106.7(11) . . ?
C5A N1AA C1A 104.0(9) . . ?
C1AA N1AA C1A 67.9(9) . . ?
C5A N1AA Zn 131.0(8) . . ?
C1AA N1AA Zn 120.7(9) . . ?
C1A N1AA Zn 105.0(6) . . ?
N1A C1A C2A 122.0(8) . . ?
N1A C1A C1AA 52.3(5) . . ?
C2A C1A C1AA 97.7(8) . . ?
N1A C1A N1AA 10.3(5) . . ?
C2A C1A N1AA 117.4(8) . . ?
C1AA C1A N1AA 42.1(5) . . ?
N1AA C1AA C2AA 128.2(14) . . ?
N1AA C1AA N1A 20.3(5) . . ?
C2AA C1AA N1A 125.9(13) . . ?
N1AA C1AA C1A 70.0(8) . . ?
C2AA C1AA C1A 100.0(12) . . ?
N1A C1AA C1A 49.8(5) . . ?
N1AA C1AA C5A 35.7(7) . . ?
C2AA C1AA C5A 93.0(10) . . ?
N1A C1AA C5A 44.3(5) . . ?
C1A C1AA C5A 78.8(6) . . ?
C1A C2A C3A 117.0(10) . . ?
C1A C2A O1S 96.1(7) . . ?
C3A C2A O1S 145.2(9) . . ?
C3AA C2AA C1AA 121.3(15) . . ?
C3AA C2AA C3A 40.9(9) . . ?
C1AA C2AA C3A 102.6(11) . . ?
C3AA C3A C2A 122.9(12) . . ?
C3AA C3A C4A 57.6(6) . . ?
C2A C3A C4A 122.7(10) . . ?
C3AA C3A C2AA 44.2(7) . . ?
C2A C3A C2AA 78.7(9) . . ?
C4A C3A C2AA 79.0(8) . . ?
C3A C3AA C4A 67.3(7) . . ?
C3A C3AA C2AA 94.9(14) . . ?
C4A C3AA C2AA 109.6(13) . . ?
C3AA C4A C5A 118.9(10) . . ?
C3AA C4A C3A 55.1(9) . . ?
C5A C4A C3A 114.8(8) . . ?
N1AA C5A N1A 20.5(6) . . ?
N1AA C5A C4A 130.2(8) . . ?
N1A C5A C4A 122.6(7) . . ?
N1AA C5A C1AA 37.6(7) . . ?
N1A C5A C1AA 45.4(4) . . ?
C4A C5A C1AA 95.1(6) . . ?
C4 N21 C1 107.2(3) . . ?
C4 N21 Zn 125.6(3) . . ?
C1 N21 Zn 124.9(3) . . ?
C6 N22 C9 107.2(3) . . ?
C6 N22 Zn 126.7(3) . . ?
C9 N22 Zn 125.8(3) . . ?
C11 N23 C14 107.0(3) . . ?
C11 N23 Zn 123.3(3) . . ?
C14 N23 Zn 124.2(3) . . ?
C16 N24 C19 107.2(3) . . ?
C16 N24 Zn 127.5(3) . . ?
C19 N24 Zn 125.3(3) . . ?
N21 C1 C20 122.2(4) . . ?
N21 C1 C2 109.4(4) . . ?
C20 C1 C2 128.3(4) . . ?
C3 C2 C1 106.8(3) . . ?
C3 C2 C21 123.0(4) . . ?
C1 C2 C21 130.2(4) . . ?
C2 C21 C22 113.1(4) . . ?
C2 C3 C4 107.0(3) . . ?
C2 C3 C31 123.6(4) . . ?
C4 C3 C31 128.4(4) . . ?
C3 C31 C32 111.4(4) . . ?
N21 C4 C5 124.2(4) . . ?
N21 C4 C3 109.3(4) . . ?
C5 C4 C3 126.4(4) . . ?
C6 C5 C4 125.1(4) . . ?
C6 C5 C51 116.9(4) . . ?
C4 C5 C51 117.8(4) . . ?
C56 C51 C52 117.9(4) . . ?
C56 C51 C5 122.7(4) . . ?
C52 C51 C5 119.3(4) . . ?
C53 C52 C51 121.3(4) . . ?
C52 C53 C54 120.4(4) . . ?
C55 C54 C53 119.2(4) . . ?
C54 C55 C56 121.0(5) . . ?
C55 C56 C51 120.1(4) . . ?
N22 C6 C5 126.0(4) . . ?
N22 C6 C7 109.3(4) . . ?
C5 C6 C7 124.7(4) . . ?
C8 C7 C6 106.9(4) . . ?
C7 C8 C9 108.0(4) . . ?
N22 C9 C10 126.2(4) . . ?
N22 C9 C8 108.5(3) . . ?
C10 C9 C8 125.3(4) . . ?
C9 C10 C11 125.3(4) . . ?
C9 C10 C101 116.2(4) . . ?
C11 C10 C101 118.1(4) . . ?
C102 C101 C106 118.9(4) . . ?
C102 C101 C10 122.2(4) . . ?
C106 C101 C10 118.9(4) . . ?
C103 C102 C101 119.4(5) . . ?
C104 C103 C102 121.2(5) . . ?
C105 C104 C103 119.8(5) . . ?
C104 C105 C106 120.2(5) . . ?
C105 C106 C101 120.3(5) . . ?
N23 C11 C10 122.9(4) . . ?
N23 C11 C12 109.7(4) . . ?
C10 C11 C12 127.4(4) . . ?
C13 C12 C11 107.1(4) . . ?
C13 C12 C121 124.7(4) . . ?
C11 C12 C121 127.1(4) . . ?
C12 C121 C122 110.7(4) . . ?
C12 C13 C14 106.3(4) . . ?
C12 C13 C131 125.8(4) . . ?
C14 C13 C131 126.9(4) . . ?
C13 C131 C132 112.1(4) . . ?
N23 C14 C15 123.6(4) . . ?
N23 C14 C13 109.6(4) . . ?
C15 C14 C13 126.8(4) . . ?
C14 C15 C16 124.9(4) . . ?
C14 C15 C151 119.0(4) . . ?
C16 C15 C151 116.1(4) . . ?
C156 C151 C152 118.4(4) . . ?
C156 C151 C15 122.1(4) . . ?
C152 C151 C15 119.5(4) . . ?
C153 C152 C151 120.3(4) . . ?
C152 C153 C154 120.8(4) . . ?
C153 C154 C155 119.4(4) . . ?
C156 C155 C154 119.7(4) . . ?
C155 C156 C151 121.5(4) . . ?
N24 C16 C15 125.7(4) . . ?
N24 C16 C17 109.2(4) . . ?
C15 C16 C17 124.9(4) . . ?
C18 C17 C16 107.3(4) . . ?
C17 C18 C19 107.2(4) . . ?
N24 C19 C20 126.6(4) . . ?
N24 C19 C18 109.1(3) . . ?
C20 C19 C18 124.3(4) . . ?
C19 C20 C1 126.4(4) . . ?
C19 C20 C201 114.8(4) . . ?
C1 C20 C201 118.8(3) . . ?
C206 C201 C202 119.4(4) . . ?
C206 C201 C20 121.1(4) . . ?
C202 C201 C20 119.5(4) . . ?
C201 C202 C203 120.2(5) . . ?
C204 C203 C202 120.0(5) . . ?
C205 C204 C203 119.7(4) . . ?
C204 C205 C206 120.3(5) . . ?
C201 C206 C205 120.3(5) . . ?

loop_
_geom_bond_atom_site_label_1
_geom_bond_atom_site_label_2
_geom_bond_distance
_geom_bond_site_symmetry_2
_geom_bond_publ_flag
Zn N24 2.036(4) . ?
Zn N22 2.048(4) . ?
Zn N21 2.094(3) . ?
Zn N23 2.108(3) . ?
Zn N1AA 2.154(10) . ?
Zn N1A 2.182(6) . ?
N1A C1A 1.348(8) . ?
N1A C5A 1.368(7) . ?
N1A C1AA 1.395(9) . ?
N1AA C5A 1.195(12) . ?
N1AA C1AA 1.248(15) . ?
N1AA C1A 1.750(13) . ?
C1A C2A 1.382(9) . ?
C1A C1AA 1.72(2) . ?
C1AA C2AA 1.370(10) . ?
C1AA C5A 1.960(15) . ?
C2A C3A 1.395(9) . ?
C2A O1S 1.752(14) . ?
C2AA C3AA 1.350(10) . ?
C2AA C3A 1.93(2) . ?
C3A C3AA 1.27(2) . ?
C3A C4A 1.425(9) . ?
C3AA C4A 1.304(10) . ?
C4A C5A 1.388(8) . ?
N21 C4 1.366(5) . ?
N21 C1 1.386(5) . ?
N22 C6 1.369(5) . ?
N22 C9 1.385(5) . ?
N23 C11 1.373(5) . ?
N23 C14 1.373(5) . ?
N24 C16 1.365(5) . ?
N24 C19 1.376(5) . ?
C1 C20 1.408(6) . ?
C1 C2 1.455(6) . ?
C2 C3 1.364(6) . ?
C2 C21 1.513(6) . ?
C21 C22 1.527(6) . ?
C3 C4 1.468(6) . ?
C3 C31 1.506(6) . ?
C31 C32 1.524(7) . ?
C4 C5 1.411(6) . ?
C5 C6 1.410(6) . ?
C5 C51 1.490(6) . ?
C51 C56 1.397(6) . ?
C51 C52 1.405(6) . ?
C52 C53 1.366(6) . ?
C53 C54 1.384(7) . ?
C54 C55 1.382(7) . ?
C55 C56 1.384(7) . ?
C6 C7 1.446(6) . ?
C7 C8 1.352(6) . ?
C8 C9 1.439(6) . ?
C9 C10 1.403(6) . ?
C10 C11 1.411(6) . ?
C10 C101 1.502(6) . ?
C101 C102 1.394(7) . ?
C101 C106 1.395(7) . ?
C102 C103 1.389(7) . ?
C103 C104 1.370(9) . ?
C104 C105 1.371(9) . ?
C105 C106 1.390(7) . ?
C11 C12 1.456(6) . ?
C12 C13 1.367(6) . ?
C12 C121 1.511(6) . ?
C121 C122 1.524(7) . ?
C13 C14 1.468(6) . ?
C13 C131 1.506(6) . ?
C131 C132 1.526(7) . ?
C14 C15 1.406(6) . ?
C15 C16 1.410(6) . ?
C15 C151 1.491(6) . ?
C151 C156 1.392(6) . ?
C151 C152 1.402(6) . ?
C152 C153 1.381(6) . ?
C153 C154 1.383(7) . ?
C154 C155 1.401(7) . ?
C155 C156 1.375(6) . ?
C16 C17 1.447(6) . ?
C17 C18 1.349(6) . ?
C18 C19 1.442(6) . ?
C19 C20 1.399(6) . ?
C20 C201 1.512(6) . ?
C201 C206 1.383(6) . ?
C201 C202 1.386(7) . ?
C202 C203 1.391(7) . ?
C203 C204 1.382(8) . ?
C204 C205 1.380(8) . ?
C205 C206 1.385(7) . ?
